data_1529348
loop_
_publ_author_name
'Lee, Chun-I'
'DeMott, Jessica C.'
'Pell, Christopher J.'
'Christopher, Alyson'
'Zhou, Jia'
'Bhuvanesh, Nattamai'
'Ozerov, Oleg V.'

_publ_section_title
;
 Ligand survey results in identification of PNP pincer complexes of
 iridium as long-lived and chemoselective catalysts for dehydrogenative
 borylation of terminal alkynes
;
_journal_issue 11
_journal_name_full 'Chem. Sci.'
_journal_page_first 6572
_journal_paper_doi 10.1039/C5SC02161H
_journal_volume 6
_journal_year 2015
_chemical_formula_sum 'C32 H53 B Ir N O2 P2'
_chemical_formula_weight 748.70
_chemical_name_systematic (PNP)Ir(H)(Bpin)
_chemical_properties_physical 'Air-sensitive, Moisture-sensitive, Oxygen-sensitive'
_space_group_IT_number 14
_symmetry_space_group_name_Hall '-P 2ybc'
_symmetry_space_group_name_H-M 'P 1 21/c 1'
_atom_sites_solution_hydrogens geom
_atom_sites_solution_primary direct
_atom_sites_solution_secondary difmap
_audit_block_doi 10.5517/cc1329s8
_audit_creation_method SHELXL-97
_audit_update_record
;
2014-07-19 deposited with the CCDC.
2015-08-04 downloaded from the CCDC.
;
_cell_angle_alpha 90.00
_cell_angle_beta 110.435(6)
_cell_angle_gamma 90.00
_cell_formula_units_Z 4
_cell_length_a 14.792(3)
_cell_length_b 17.546(2)
_cell_length_c 14.1242(19)
_cell_measurement_temperature 110(2)
_cell_volume 3435.1(9)
_computing_structure_refinement 'SHELXL-97 (Sheldrick, 2008)'
_computing_structure_solution 'SHELXS-97 (Sheldrick, 2008)'
_diffrn_ambient_temperature 110(2)
_diffrn_measured_fraction_theta_full 0.992
_diffrn_measured_fraction_theta_max 0.992
_diffrn_radiation_monochromator graphite
_diffrn_radiation_source 'fine-focus sealed tube'
_diffrn_radiation_type CuK\a
_diffrn_radiation_wavelength 1.54178
_diffrn_reflns_av_R_equivalents 0.1149
_diffrn_reflns_av_sigmaI/netI 0.0474
_diffrn_reflns_limit_h_max 16
_diffrn_reflns_limit_h_min -16
_diffrn_reflns_limit_k_max 19
_diffrn_reflns_limit_k_min -19
_diffrn_reflns_limit_l_max 16
_diffrn_reflns_limit_l_min -15
_diffrn_reflns_number 61147
_diffrn_reflns_theta_full 61.01
_diffrn_reflns_theta_max 61.01
_diffrn_reflns_theta_min 3.19
_exptl_absorpt_coefficient_mu 8.604
_exptl_absorpt_correction_T_max 0.1822
_exptl_absorpt_correction_T_min 0.0714
_exptl_absorpt_correction_type multi-scan
_exptl_absorpt_process_details sadabs
_exptl_crystal_colour yellow
_exptl_crystal_density_diffrn 1.448
_exptl_crystal_density_method 'not measured'
_exptl_crystal_description block
_exptl_crystal_F_000 1520
_exptl_crystal_recrystallization_method 'Re-crystallisation from solvent: (Me3Si)2O'
_exptl_crystal_size_max 0.65
_exptl_crystal_size_mid 0.55
_exptl_crystal_size_min 0.30
_refine_diff_density_max 0.832
_refine_diff_density_min -1.456
_refine_diff_density_rms 0.132
_refine_ls_extinction_method none
_refine_ls_goodness_of_fit_ref 0.925
_refine_ls_hydrogen_treatment mixed
_refine_ls_matrix_type full
_refine_ls_number_parameters 370
_refine_ls_number_reflns 5213
_refine_ls_number_restraints 0
_refine_ls_restrained_S_all 0.925
_refine_ls_R_factor_all 0.0382
_refine_ls_R_factor_gt 0.0303
_refine_ls_shift/su_max 0.001
_refine_ls_shift/su_mean 0.000
_refine_ls_structure_factor_coef Fsqd
_refine_ls_weighting_details 'calc w=1/[\s^2^(Fo^2^)+(0.0456P)^2^+0.0000P] where P=(Fo^2^+2Fc^2^)/3'
_refine_ls_weighting_scheme calc
_refine_ls_wR_factor_gt 0.0707
_refine_ls_wR_factor_ref 0.0726
_reflns_number_gt 4176
_reflns_number_total 5213
_reflns_threshold_expression >2sigma(I)
_cod_data_source_file c5sc02161h4.cif
_cod_data_source_block oz416
_cod_depositor_comments 'Adding full bibliography for 1529345--1529348.cif.'
_cod_original_cell_volume 3435.2(9)
_cod_original_sg_symbol_H-M P21/c
_cod_database_code 1529348

loop_
_symmetry_equiv_pos_as_xyz
'x, y, z'
'-x, y+1/2, -z+1/2'
'-x, -y, -z'
'x, -y-1/2, z-1/2'

loop_
_atom_site_label
_atom_site_type_symbol
_atom_site_fract_x
_atom_site_fract_y
_atom_site_fract_z
_atom_site_U_iso_or_equiv
_atom_site_adp_type
_atom_site_occupancy
_atom_site_symmetry_multiplicity
_atom_site_calc_flag
_atom_site_refinement_flags
Ir1 Ir 0.317201(13) 0.341746(10) 0.292721(15) 0.01150(8) Uani 1 1 d .
P1 P 0.43191(8) 0.25491(7) 0.29173(9) 0.0113(3) Uani 1 1 d .
P2 P 0.22957(8) 0.45147(7) 0.28596(10) 0.0151(3) Uani 1 1 d .
O1 O 0.1223(3) 0.2689(2) 0.2585(3) 0.0416(11) Uani 1 1 d .
O2 O 0.2415(2) 0.1815(2) 0.3153(3) 0.0315(9) Uani 1 1 d .
N1 N 0.3814(3) 0.4070(2) 0.2129(3) 0.0140(9) Uani 1 1 d .
C1 C 0.4758(3) 0.3892(3) 0.2196(3) 0.0136(10) Uani 1 1 d .
C2 C 0.5110(3) 0.3150(3) 0.2493(3) 0.0129(10) Uani 1 1 d .
C3 C 0.6045(3) 0.2953(3) 0.2594(4) 0.0177(11) Uani 1 1 d .
H3 H 0.6259 0.2447 0.2787 0.021 Uiso 1 1 calc R
C4 C 0.6681(3) 0.3471(3) 0.2421(4) 0.0195(11) Uani 1 1 d .
C5 C 0.6350(3) 0.4213(3) 0.2170(4) 0.0171(11) Uani 1 1 d .
H5 H 0.6776 0.4586 0.2075 0.020 Uiso 1 1 calc R
C6 C 0.5411(3) 0.4421(3) 0.2053(3) 0.0150(10) Uani 1 1 d .
H6 H 0.5207 0.4930 0.1873 0.018 Uiso 1 1 calc R
C7 C 0.7702(4) 0.3250(3) 0.2535(5) 0.0310(14) Uani 1 1 d .
H7A H 0.8138 0.3385 0.3215 0.047 Uiso 1 1 calc R
H7B H 0.7897 0.3522 0.2032 0.047 Uiso 1 1 calc R
H7C H 0.7733 0.2699 0.2434 0.047 Uiso 1 1 calc R
C8 C 0.3344(3) 0.4738(3) 0.1633(3) 0.0128(10) Uani 1 1 d .
C9 C 0.3495(3) 0.5059(3) 0.0788(3) 0.0145(10) Uani 1 1 d .
H9 H 0.3932 0.4822 0.0522 0.017 Uiso 1 1 calc R
C10 C 0.3017(3) 0.5715(3) 0.0339(4) 0.0178(11) Uani 1 1 d .
H10 H 0.3140 0.5920 -0.0226 0.021 Uiso 1 1 calc R
C11 C 0.2359(3) 0.6087(3) 0.0688(4) 0.0157(11) Uani 1 1 d .
C12 C 0.2176(3) 0.5744(3) 0.1482(4) 0.0174(11) Uani 1 1 d .
H12 H 0.1715 0.5973 0.1722 0.021 Uiso 1 1 calc R
C13 C 0.2633(3) 0.5077(3) 0.1950(4) 0.0138(10) Uani 1 1 d .
C14 C 0.1863(4) 0.6814(3) 0.0208(4) 0.0252(12) Uani 1 1 d .
H14A H 0.2327 0.7235 0.0388 0.038 Uiso 1 1 calc R
H14B H 0.1333 0.6925 0.0452 0.038 Uiso 1 1 calc R
H14C H 0.1606 0.6754 -0.0528 0.038 Uiso 1 1 calc R
C15 C 0.5140(3) 0.2157(3) 0.4116(3) 0.0156(10) Uani 1 1 d .
H15 H 0.5686 0.1904 0.3978 0.019 Uiso 1 1 calc R
C16 C 0.5555(4) 0.2801(3) 0.4860(4) 0.0242(12) Uani 1 1 d .
H16A H 0.5941 0.3138 0.4597 0.036 Uiso 1 1 calc R
H16B H 0.5965 0.2589 0.5510 0.036 Uiso 1 1 calc R
H16C H 0.5028 0.3093 0.4954 0.036 Uiso 1 1 calc R
C17 C 0.4647(4) 0.1559(3) 0.4555(4) 0.0202(11) Uani 1 1 d .
H17A H 0.4085 0.1786 0.4662 0.030 Uiso 1 1 calc R
H17B H 0.5102 0.1376 0.5201 0.030 Uiso 1 1 calc R
H17C H 0.4438 0.1130 0.4084 0.030 Uiso 1 1 calc R
C18 C 0.3964(3) 0.1723(3) 0.2070(4) 0.0171(11) Uani 1 1 d .
H18 H 0.3611 0.1363 0.2367 0.021 Uiso 1 1 calc R
C19 C 0.4804(4) 0.1282(3) 0.1940(4) 0.0234(12) Uani 1 1 d .
H19A H 0.5118 0.1598 0.1572 0.035 Uiso 1 1 calc R
H19B H 0.4562 0.0813 0.1559 0.035 Uiso 1 1 calc R
H19C H 0.5272 0.1153 0.2606 0.035 Uiso 1 1 calc R
C20 C 0.3251(4) 0.1980(3) 0.1038(4) 0.0229(12) Uani 1 1 d .
H20A H 0.2711 0.2252 0.1135 0.034 Uiso 1 1 calc R
H20B H 0.3006 0.1533 0.0609 0.034 Uiso 1 1 calc R
H20C H 0.3581 0.2320 0.0713 0.034 Uiso 1 1 calc R
C21 C 0.2713(4) 0.5042(3) 0.4082(4) 0.0228(12) Uani 1 1 d .
H21 H 0.2516 0.4732 0.4571 0.027 Uiso 1 1 calc R
C22 C 0.3805(4) 0.5073(3) 0.4490(4) 0.0247(12) Uani 1 1 d .
H22A H 0.4065 0.4558 0.4508 0.037 Uiso 1 1 calc R
H22B H 0.4026 0.5287 0.5174 0.037 Uiso 1 1 calc R
H22C H 0.4030 0.5396 0.4051 0.037 Uiso 1 1 calc R
C23 C 0.2277(4) 0.5832(3) 0.4056(4) 0.0331(14) Uani 1 1 d .
H23A H 0.2456 0.6157 0.3586 0.050 Uiso 1 1 calc R
H23B H 0.2521 0.6056 0.4734 0.050 Uiso 1 1 calc R
H23C H 0.1573 0.5790 0.3832 0.050 Uiso 1 1 calc R
C24 C 0.0971(3) 0.4603(3) 0.2422(4) 0.0204(11) Uani 1 1 d .
H24 H 0.0816 0.5160 0.2373 0.024 Uiso 1 1 calc R
C25 C 0.0581(4) 0.4261(3) 0.3204(5) 0.0336(14) Uani 1 1 d .
H25A H 0.0769 0.3723 0.3314 0.050 Uiso 1 1 calc R
H25B H -0.0125 0.4300 0.2953 0.050 Uiso 1 1 calc R
H25C H 0.0848 0.4540 0.3842 0.050 Uiso 1 1 calc R
C26 C 0.0506(4) 0.4264(3) 0.1366(4) 0.0328(14) Uani 1 1 d .
H26A H 0.0740 0.4537 0.0890 0.049 Uiso 1 1 calc R
H26B H -0.0196 0.4316 0.1151 0.049 Uiso 1 1 calc R
H26C H 0.0677 0.3724 0.1378 0.049 Uiso 1 1 calc R
C27 C 0.0764(4) 0.1945(3) 0.2468(6) 0.0445(18) Uani 1 1 d .
C28 C 0.1539(4) 0.1448(3) 0.3177(6) 0.0406(17) Uani 1 1 d .
C29 C 0.0545(6) 0.1658(4) 0.1354(6) 0.062(2) Uani 1 1 d .
H29A H 0.0200 0.2056 0.0878 0.093 Uiso 1 1 calc R
H29B H 0.0146 0.1198 0.1237 0.093 Uiso 1 1 calc R
H29C H 0.1153 0.1542 0.1253 0.093 Uiso 1 1 calc R
C30 C -0.0169(4) 0.2033(3) 0.2656(6) 0.0450(18) Uani 1 1 d .
H30A H -0.0038 0.2232 0.3339 0.068 Uiso 1 1 calc R
H30B H -0.0488 0.1536 0.2590 0.068 Uiso 1 1 calc R
H30C H -0.0590 0.2388 0.2161 0.068 Uiso 1 1 calc R
C31 C 0.1573(4) 0.0636(3) 0.2980(6) 0.051(2) Uani 1 1 d .
H31A H 0.1665 0.0562 0.2332 0.077 Uiso 1 1 calc R
H31B H 0.0966 0.0397 0.2954 0.077 Uiso 1 1 calc R
H31C H 0.2111 0.0402 0.3521 0.077 Uiso 1 1 calc R
C32 C 0.1541(5) 0.1539(4) 0.4292(5) 0.057(2) Uani 1 1 d .
H32A H 0.2161 0.1365 0.4772 0.086 Uiso 1 1 calc R
H32B H 0.1018 0.1233 0.4373 0.086 Uiso 1 1 calc R
H32C H 0.1445 0.2077 0.4421 0.086 Uiso 1 1 calc R
B1 B 0.2202(4) 0.2579(3) 0.2910(5) 0.0191(13) Uani 1 1 d .
H1 H 0.298(3) 0.310(3) 0.397(3) 0.016(12) Uiso 1 1 d .

loop_
_atom_site_aniso_label
_atom_site_aniso_U_11
_atom_site_aniso_U_22
_atom_site_aniso_U_33
_atom_site_aniso_U_23
_atom_site_aniso_U_13
_atom_site_aniso_U_12
Ir1 0.00942(11) 0.00880(12) 0.01866(12) 0.00100(9) 0.00789(9) -0.00003(9)
P1 0.0117(6) 0.0097(6) 0.0145(6) 0.0010(5) 0.0070(5) 0.0018(5)
P2 0.0114(6) 0.0119(6) 0.0250(7) 0.0012(5) 0.0102(6) 0.0024(5)
O1 0.020(2) 0.019(2) 0.085(3) 0.013(2) 0.017(2) 0.0034(17)
O2 0.0158(18) 0.021(2) 0.058(3) 0.0060(18) 0.0139(19) -0.0005(16)
N1 0.012(2) 0.012(2) 0.020(2) -0.0008(17) 0.0088(18) 0.0012(17)
C1 0.012(2) 0.017(3) 0.010(2) -0.0057(19) 0.001(2) -0.002(2)
C2 0.014(2) 0.015(2) 0.011(2) -0.0024(19) 0.006(2) -0.005(2)
C3 0.018(3) 0.019(3) 0.021(3) 0.001(2) 0.013(2) 0.004(2)
C4 0.015(2) 0.027(3) 0.020(3) 0.000(2) 0.011(2) 0.002(2)
C5 0.017(3) 0.019(3) 0.021(3) 0.001(2) 0.015(2) -0.004(2)
C6 0.020(3) 0.010(2) 0.019(3) 0.000(2) 0.012(2) -0.002(2)
C7 0.016(3) 0.040(4) 0.042(4) 0.011(3) 0.015(3) 0.005(3)
C8 0.006(2) 0.010(2) 0.020(3) -0.003(2) 0.002(2) -0.002(2)
C9 0.016(2) 0.012(2) 0.018(3) 0.001(2) 0.009(2) -0.002(2)
C10 0.022(3) 0.017(3) 0.014(3) 0.001(2) 0.005(2) -0.004(2)
C11 0.012(2) 0.013(2) 0.020(3) -0.002(2) 0.003(2) -0.004(2)
C12 0.009(2) 0.020(3) 0.024(3) -0.003(2) 0.007(2) 0.001(2)
C13 0.013(2) 0.012(2) 0.017(3) 0.0002(19) 0.005(2) 0.001(2)
C14 0.022(3) 0.017(3) 0.034(3) 0.005(2) 0.006(3) 0.003(2)
C15 0.013(2) 0.021(3) 0.014(3) 0.002(2) 0.006(2) 0.003(2)
C16 0.026(3) 0.028(3) 0.017(3) -0.002(2) 0.006(2) 0.001(2)
C17 0.024(3) 0.025(3) 0.016(3) 0.007(2) 0.013(2) 0.005(2)
C18 0.021(3) 0.012(3) 0.021(3) 0.000(2) 0.011(2) -0.001(2)
C19 0.037(3) 0.015(3) 0.022(3) -0.003(2) 0.014(3) -0.001(2)
C20 0.027(3) 0.028(3) 0.013(3) -0.002(2) 0.006(2) -0.002(2)
C21 0.027(3) 0.016(3) 0.031(3) 0.002(2) 0.018(3) 0.004(2)
C22 0.025(3) 0.026(3) 0.026(3) -0.002(2) 0.011(2) 0.002(2)
C23 0.029(3) 0.031(3) 0.038(4) -0.009(3) 0.010(3) 0.006(3)
C24 0.016(3) 0.015(3) 0.030(3) -0.001(2) 0.007(2) 0.000(2)
C25 0.017(3) 0.034(3) 0.054(4) 0.002(3) 0.017(3) 0.000(3)
C26 0.016(3) 0.026(3) 0.049(4) -0.008(3) 0.002(3) 0.000(2)
C27 0.023(3) 0.023(3) 0.086(5) 0.007(3) 0.017(3) -0.004(3)
C28 0.020(3) 0.017(3) 0.089(5) 0.005(3) 0.024(3) -0.003(2)
C29 0.063(5) 0.070(5) 0.054(5) -0.010(4) 0.023(4) -0.031(4)
C30 0.026(3) 0.026(3) 0.090(5) 0.005(3) 0.028(4) -0.004(3)
C31 0.024(3) 0.023(3) 0.106(6) 0.006(4) 0.023(4) 0.000(3)
C32 0.057(5) 0.065(5) 0.058(5) 0.015(4) 0.030(4) -0.018(4)
B1 0.016(3) 0.018(3) 0.025(3) 0.005(2) 0.009(3) 0.003(2)

loop_
_atom_type_symbol
_atom_type_description
_atom_type_scat_dispersion_real
_atom_type_scat_dispersion_imag
_atom_type_scat_source
C C 0.0181 0.0091 'International Tables Vol C Tables 4.2.6.8 and 6.1.1.4'
H H 0.0000 0.0000 'International Tables Vol C Tables 4.2.6.8 and 6.1.1.4'
B B 0.0090 0.0039 'International Tables Vol C Tables 4.2.6.8 and 6.1.1.4'
Ir Ir -4.7710 6.5667 'International Tables Vol C Tables 4.2.6.8 and 6.1.1.4'
N N 0.0311 0.0180 'International Tables Vol C Tables 4.2.6.8 and 6.1.1.4'
O O 0.0492 0.0322 'International Tables Vol C Tables 4.2.6.8 and 6.1.1.4'
P P 0.2955 0.4335 'International Tables Vol C Tables 4.2.6.8 and 6.1.1.4'

loop_
_geom_angle_atom_site_label_1
_geom_angle_atom_site_label_2
_geom_angle_atom_site_label_3
_geom_angle
B1 Ir1 N1 148.0(2)
B1 Ir1 P1 92.26(16)
N1 Ir1 P1 83.24(11)
B1 Ir1 P2 102.60(16)
N1 Ir1 P2 82.68(11)
P1 Ir1 P2 164.89(4)
B1 Ir1 H1 56.1(15)
N1 Ir1 H1 155.8(16)
P1 Ir1 H1 97.6(15)
P2 Ir1 H1 93.0(15)
C2 P1 C18 108.2(2)
C2 P1 C15 103.1(2)
C18 P1 C15 104.6(2)
C2 P1 Ir1 100.33(16)
C18 P1 Ir1 119.11(16)
C15 P1 Ir1 119.81(16)
C13 P2 C24 103.8(2)
C13 P2 C21 107.5(2)
C24 P2 C21 103.8(2)
C13 P2 Ir1 101.11(15)
C24 P2 Ir1 126.93(16)
C21 P2 Ir1 112.13(16)
B1 O1 C27 108.0(4)
B1 O2 C28 107.7(4)
C1 N1 C8 121.6(4)
C1 N1 Ir1 118.5(3)
C8 N1 Ir1 119.4(3)
N1 C1 C6 124.2(4)
N1 C1 C2 118.8(4)
C6 C1 C2 116.9(4)
C3 C2 C1 120.8(4)
C3 C2 P1 123.7(4)
C1 C2 P1 114.8(3)
C2 C3 C4 122.1(5)
C2 C3 H3 118.9
C4 C3 H3 118.9
C3 C4 C5 117.2(4)
C3 C4 C7 121.7(5)
C5 C4 C7 121.1(5)
C6 C5 C4 121.6(4)
C6 C5 H5 119.2
C4 C5 H5 119.2
C5 C6 C1 121.3(4)
C5 C6 H6 119.4
C1 C6 H6 119.4
C4 C7 H7A 109.5
C4 C7 H7B 109.5
H7A C7 H7B 109.5
C4 C7 H7C 109.5
H7A C7 H7C 109.5
H7B C7 H7C 109.5
C9 C8 C13 117.2(4)
C9 C8 N1 123.7(4)
C13 C8 N1 118.9(4)
C10 C9 C8 121.0(4)
C10 C9 H9 119.5
C8 C9 H9 119.5
C9 C10 C11 122.3(4)
C9 C10 H10 118.9
C11 C10 H10 118.9
C12 C11 C10 116.2(4)
C12 C11 C14 122.1(4)
C10 C11 C14 121.7(4)
C11 C12 C13 123.3(4)
C11 C12 H12 118.3
C13 C12 H12 118.3
C12 C13 C8 119.7(4)
C12 C13 P2 125.5(3)
C8 C13 P2 114.4(3)
C11 C14 H14A 109.5
C11 C14 H14B 109.5
H14A C14 H14B 109.5
C11 C14 H14C 109.5
H14A C14 H14C 109.5
H14B C14 H14C 109.5
C16 C15 C17 111.4(4)
C16 C15 P1 109.7(3)
C17 C15 P1 112.1(3)
C16 C15 H15 107.8
C17 C15 H15 107.8
P1 C15 H15 107.8
C15 C16 H16A 109.5
C15 C16 H16B 109.5
H16A C16 H16B 109.5
C15 C16 H16C 109.5
H16A C16 H16C 109.5
H16B C16 H16C 109.5
C15 C17 H17A 109.5
C15 C17 H17B 109.5
H17A C17 H17B 109.5
C15 C17 H17C 109.5
H17A C17 H17C 109.5
H17B C17 H17C 109.5
C19 C18 C20 110.6(4)
C19 C18 P1 114.7(3)
C20 C18 P1 109.3(3)
C19 C18 H18 107.3
C20 C18 H18 107.3
P1 C18 H18 107.3
C18 C19 H19A 109.5
C18 C19 H19B 109.5
H19A C19 H19B 109.5
C18 C19 H19C 109.5
H19A C19 H19C 109.5
H19B C19 H19C 109.5
C18 C20 H20A 109.5
C18 C20 H20B 109.5
H20A C20 H20B 109.5
C18 C20 H20C 109.5
H20A C20 H20C 109.5
H20B C20 H20C 109.5
C22 C21 C23 111.3(4)
C22 C21 P2 109.6(3)
C23 C21 P2 115.4(4)
C22 C21 H21 106.7
C23 C21 H21 106.7
P2 C21 H21 106.7
C21 C22 H22A 109.5
C21 C22 H22B 109.5
H22A C22 H22B 109.5
C21 C22 H22C 109.5
H22A C22 H22C 109.5
H22B C22 H22C 109.5
C21 C23 H23A 109.5
C21 C23 H23B 109.5
H23A C23 H23B 109.5
C21 C23 H23C 109.5
H23A C23 H23C 109.5
H23B C23 H23C 109.5
C26 C24 C25 113.3(4)
C26 C24 P2 111.0(3)
C25 C24 P2 110.4(4)
C26 C24 H24 107.3
C25 C24 H24 107.3
P2 C24 H24 107.3
C24 C25 H25A 109.5
C24 C25 H25B 109.5
H25A C25 H25B 109.5
C24 C25 H25C 109.5
H25A C25 H25C 109.5
H25B C25 H25C 109.5
C24 C26 H26A 109.5
C24 C26 H26B 109.5
H26A C26 H26B 109.5
C24 C26 H26C 109.5
H26A C26 H26C 109.5
H26B C26 H26C 109.5
O1 C27 C30 108.0(5)
O1 C27 C28 103.1(5)
C30 C27 C28 118.3(6)
O1 C27 C29 109.0(5)
C30 C27 C29 109.2(6)
C28 C27 C29 108.8(6)
C31 C28 O2 109.7(5)
C31 C28 C27 120.5(6)
O2 C28 C27 101.8(4)
C31 C28 C32 107.5(6)
O2 C28 C32 106.6(5)
C27 C28 C32 109.9(5)
C27 C29 H29A 109.5
C27 C29 H29B 109.5
H29A C29 H29B 109.5
C27 C29 H29C 109.5
H29A C29 H29C 109.5
H29B C29 H29C 109.5
C27 C30 H30A 109.5
C27 C30 H30B 109.5
H30A C30 H30B 109.5
C27 C30 H30C 109.5
H30A C30 H30C 109.5
H30B C30 H30C 109.5
C28 C31 H31A 109.5
C28 C31 H31B 109.5
H31A C31 H31B 109.5
C28 C31 H31C 109.5
H31A C31 H31C 109.5
H31B C31 H31C 109.5
C28 C32 H32A 109.5
C28 C32 H32B 109.5
H32A C32 H32B 109.5
C28 C32 H32C 109.5
H32A C32 H32C 109.5
H32B C32 H32C 109.5
O1 B1 O2 109.9(4)
O1 B1 Ir1 123.8(4)
O2 B1 Ir1 126.2(4)

loop_
_geom_bond_atom_site_label_1
_geom_bond_atom_site_label_2
_geom_bond_distance
Ir1 B1 2.049(6)
Ir1 N1 2.057(4)
Ir1 P1 2.2842(12)
Ir1 P2 2.3042(12)
Ir1 H1 1.69(4)
P1 C2 1.824(5)
P1 C18 1.836(5)
P1 C15 1.837(5)
P2 C13 1.823(5)
P2 C24 1.843(5)
P2 C21 1.864(5)
O1 B1 1.372(7)
O1 C27 1.454(7)
O2 B1 1.392(7)
O2 C28 1.458(6)
N1 C1 1.403(6)
N1 C8 1.416(6)
C1 C6 1.404(6)
C1 C2 1.410(7)
C2 C3 1.385(6)
C3 C4 1.390(7)
C3 H3 0.9500
C4 C5 1.393(7)
C4 C7 1.512(7)
C5 C6 1.388(6)
C5 H5 0.9500
C6 H6 0.9500
C7 H7A 0.9800
C7 H7B 0.9800
C7 H7C 0.9800
C8 C9 1.406(6)
C8 C13 1.410(6)
C9 C10 1.384(7)
C9 H9 0.9500
C10 C11 1.396(7)
C10 H10 0.9500
C11 C12 1.380(7)
C11 C14 1.510(7)
C12 C13 1.397(7)
C12 H12 0.9500
C14 H14A 0.9800
C14 H14B 0.9800
C14 H14C 0.9800
C15 C16 1.520(7)
C15 C17 1.528(6)
C15 H15 1.0000
C16 H16A 0.9800
C16 H16B 0.9800
C16 H16C 0.9800
C17 H17A 0.9800
C17 H17B 0.9800
C17 H17C 0.9800
C18 C19 1.528(7)
C18 C20 1.538(7)
C18 H18 1.0000
C19 H19A 0.9800
C19 H19B 0.9800
C19 H19C 0.9800
C20 H20A 0.9800
C20 H20B 0.9800
C20 H20C 0.9800
C21 C22 1.514(7)
C21 C23 1.523(7)
C21 H21 1.0000
C22 H22A 0.9800
C22 H22B 0.9800
C22 H22C 0.9800
C23 H23A 0.9800
C23 H23B 0.9800
C23 H23C 0.9800
C24 C26 1.528(7)
C24 C25 1.536(7)
C24 H24 1.0000
C25 H25A 0.9800
C25 H25B 0.9800
C25 H25C 0.9800
C26 H26A 0.9800
C26 H26B 0.9800
C26 H26C 0.9800
C27 C30 1.501(8)
C27 C28 1.509(9)
C27 C29 1.575(10)
C28 C31 1.457(8)
C28 C32 1.581(10)
C29 H29A 0.9800
C29 H29B 0.9800
C29 H29C 0.9800
C30 H30A 0.9800
C30 H30B 0.9800
C30 H30C 0.9800
C31 H31A 0.9800
C31 H31B 0.9800
C31 H31C 0.9800
C32 H32A 0.9800
C32 H32B 0.9800
C32 H32C 0.9800

loop_
_geom_hbond_atom_site_label_D
_geom_hbond_atom_site_label_H
_geom_hbond_atom_site_label_A
_geom_hbond_distance_DH
_geom_hbond_distance_HA
_geom_hbond_distance_DA
_geom_hbond_angle_DHA
C17 H17A O2 0.98 2.64 3.234(6) 119.2
C18 H18 O2 1.00 2.52 3.173(6) 122.4
C25 H25A O1 0.98 2.30 3.138(7) 143.0
C26 H26C O1 0.98 2.43 3.233(7) 139.2

loop_
_geom_torsion_atom_site_label_1
_geom_torsion_atom_site_label_2
_geom_torsion_atom_site_label_3
_geom_torsion_atom_site_label_4
_geom_torsion
B1 Ir1 P1 C2 161.2(2)
N1 Ir1 P1 C2 12.94(18)
P2 Ir1 P1 C2 -8.4(2)
B1 Ir1 P1 C18 43.5(2)
N1 Ir1 P1 C18 -104.8(2)
P2 Ir1 P1 C18 -126.1(2)
B1 Ir1 P1 C15 -87.2(2)
N1 Ir1 P1 C15 124.6(2)
P2 Ir1 P1 C15 103.3(2)
B1 Ir1 P2 C13 -137.1(2)
N1 Ir1 P2 C13 10.89(19)
P1 Ir1 P2 C13 32.2(2)
B1 Ir1 P2 C24 -20.2(3)
N1 Ir1 P2 C24 127.8(2)
P1 Ir1 P2 C24 149.1(2)
B1 Ir1 P2 C21 108.7(2)
N1 Ir1 P2 C21 -103.3(2)
P1 Ir1 P2 C21 -82.0(2)
B1 Ir1 N1 C1 -103.9(4)
P1 Ir1 N1 C1 -20.5(3)
P2 Ir1 N1 C1 154.0(3)
B1 Ir1 N1 C8 83.9(5)
P1 Ir1 N1 C8 167.3(3)
P2 Ir1 N1 C8 -18.1(3)
C8 N1 C1 C6 18.4(7)
Ir1 N1 C1 C6 -153.6(4)
C8 N1 C1 C2 -166.1(4)
Ir1 N1 C1 C2 21.9(5)
N1 C1 C2 C3 -178.4(4)
C6 C1 C2 C3 -2.6(7)
N1 C1 C2 P1 -7.9(5)
C6 C1 C2 P1 167.9(3)
C18 P1 C2 C3 -71.2(4)
C15 P1 C2 C3 39.2(5)
Ir1 P1 C2 C3 163.3(4)
C18 P1 C2 C1 118.6(4)
C15 P1 C2 C1 -131.1(4)
Ir1 P1 C2 C1 -6.9(4)
C1 C2 C3 C4 0.7(7)
P1 C2 C3 C4 -169.0(4)
C2 C3 C4 C5 1.9(7)
C2 C3 C4 C7 179.9(5)
C3 C4 C5 C6 -2.7(7)
C7 C4 C5 C6 179.4(5)
C4 C5 C6 C1 0.8(7)
N1 C1 C6 C5 177.5(4)
C2 C1 C6 C5 1.9(7)
C1 N1 C8 C9 33.3(7)
Ir1 N1 C8 C9 -154.9(4)
C1 N1 C8 C13 -151.5(4)
Ir1 N1 C8 C13 20.4(5)
C13 C8 C9 C10 4.9(7)
N1 C8 C9 C10 -179.8(4)
C8 C9 C10 C11 -0.6(7)
C9 C10 C11 C12 -2.9(7)
C9 C10 C11 C14 178.4(4)
C10 C11 C12 C13 2.1(7)
C14 C11 C12 C13 -179.1(5)
C11 C12 C13 C8 2.2(7)
C11 C12 C13 P2 -169.9(4)
C9 C8 C13 C12 -5.6(7)
N1 C8 C13 C12 178.8(4)
C9 C8 C13 P2 167.3(3)
N1 C8 C13 P2 -8.3(5)
C24 P2 C13 C12 34.7(5)
C21 P2 C13 C12 -74.8(5)
Ir1 P2 C13 C12 167.5(4)
C24 P2 C13 C8 -137.7(4)
C21 P2 C13 C8 112.7(4)
Ir1 P2 C13 C8 -4.9(4)
C2 P1 C15 C16 62.1(4)
C18 P1 C15 C16 175.1(3)
Ir1 P1 C15 C16 -48.1(4)
C2 P1 C15 C17 -173.6(3)
C18 P1 C15 C17 -60.5(4)
Ir1 P1 C15 C17 76.2(4)
C2 P1 C18 C19 53.0(4)
C15 P1 C18 C19 -56.3(4)
Ir1 P1 C18 C19 166.5(3)
C2 P1 C18 C20 -71.9(4)
C15 P1 C18 C20 178.7(3)
Ir1 P1 C18 C20 41.6(4)
C13 P2 C21 C22 -65.7(4)
C24 P2 C21 C22 -175.3(4)
Ir1 P2 C21 C22 44.6(4)
C13 P2 C21 C23 60.9(4)
C24 P2 C21 C23 -48.7(4)
Ir1 P2 C21 C23 171.1(3)
C13 P2 C24 C26 62.2(4)
C21 P2 C24 C26 174.5(4)
Ir1 P2 C24 C26 -53.5(4)
C13 P2 C24 C25 -171.3(4)
C21 P2 C24 C25 -59.0(4)
Ir1 P2 C24 C25 73.0(4)
B1 O1 C27 C30 150.6(5)
B1 O1 C27 C28 24.6(7)
B1 O1 C27 C29 -90.8(6)
B1 O2 C28 C31 154.9(6)
B1 O2 C28 C27 26.2(6)
B1 O2 C28 C32 -88.9(6)
O1 C27 C28 C31 -151.7(6)
C30 C27 C28 C31 89.2(8)
C29 C27 C28 C31 -36.1(8)
O1 C27 C28 O2 -30.2(6)
C30 C27 C28 O2 -149.3(5)
C29 C27 C28 O2 85.4(6)
O1 C27 C28 C32 82.5(6)
C30 C27 C28 C32 -36.6(7)
C29 C27 C28 C32 -161.9(5)
C27 O1 B1 O2 -8.7(7)
C27 O1 B1 Ir1 167.5(4)
C28 O2 B1 O1 -11.9(7)
C28 O2 B1 Ir1 172.1(4)
N1 Ir1 B1 O1 -77.1(6)
P1 Ir1 B1 O1 -158.0(5)
P2 Ir1 B1 O1 19.2(5)
N1 Ir1 B1 O2 98.4(5)
P1 Ir1 B1 O2 17.5(5)
P2 Ir1 B1 O2 -165.2(5)
